data_2214919
loop_
_publ_author_name
'Sar\?ikavakl\?i, Nursabah'
'\,Sahin, Ertan'
'H\"okelek, Tuncer'

_publ_section_title
;(1<i>Z</i>,2<i>E</i>)-1-(3,5-Dimethyl-1<i>H</i>-pyrazol-1-yl)ethane-1,2-dione
 dioxime
;
_journal_coeditor_code XU2297
_journal_issue 8
_journal_name_full 'Acta Crystallographica Section E'
_journal_page_first o3601
_journal_page_last o3601
_journal_paper_doi 10.1107/S1600536807035490
_journal_volume 63
_journal_year 2007
_chemical_formula_iupac 'C7 H10 N4 O2'
_chemical_formula_moiety 'C7 H10 N4 O2'
_chemical_formula_sum 'C7 H10 N4 O2'
_chemical_formula_weight 182.19
_chemical_name_systematic
;
(1Z,2E)-1-(3,5-Dimethyl-1H-pyrazol-1-yl)-1,2-ethanedione dioxime
;
_space_group_IT_number 14
_symmetry_cell_setting monoclinic
_symmetry_space_group_name_Hall '-P 2ybc'
_symmetry_space_group_name_H-M 'P 1 21/c 1'
_atom_sites_solution_hydrogens geom
_atom_sites_solution_primary direct
_atom_sites_solution_secondary difmap
_audit_creation_method SHELXL-97
_cell_angle_alpha 90
_cell_angle_beta 104.254(3)
_cell_angle_gamma 90
_cell_formula_units_Z 4
_cell_length_a 9.7598(5)
_cell_length_b 9.8572(6)
_cell_length_c 9.8140(7)
_cell_measurement_reflns_used 3673
_cell_measurement_temperature 298(2)
_cell_measurement_theta_max 30.5
_cell_measurement_theta_min 2.0
_cell_volume 915.08(10)
_computing_cell_refinement CrystalClear
_computing_data_collection 'CrystalClear (Rigaku/MSC, 2005)'
_computing_data_reduction CrystalClear
_computing_molecular_graphics 'Ortep-3 for Windows (Farrugia, 1997)'
_computing_publication_material 'WinGX (Farrugia, 1999)'
_computing_structure_refinement 'SHELXL97 (Sheldrick, 1997)'
_computing_structure_solution 'SHELXS97 (Sheldrick, 1997)'
_diffrn_ambient_temperature 298(2)
_diffrn_measured_fraction_theta_full 1.00
_diffrn_measured_fraction_theta_max 1.00
_diffrn_measurement_device_type 'Rigaku R-AXIS RAPID-S'
_diffrn_measurement_method '\w scans'
_diffrn_radiation_monochromator graphite
_diffrn_radiation_source 'fine-focus sealed tube'
_diffrn_radiation_type MoK\a
_diffrn_radiation_wavelength 0.71073
_diffrn_reflns_av_R_equivalents 0.065
_diffrn_reflns_av_sigmaI/netI 0.034
_diffrn_reflns_limit_h_max 13
_diffrn_reflns_limit_h_min -13
_diffrn_reflns_limit_k_max 14
_diffrn_reflns_limit_k_min -14
_diffrn_reflns_limit_l_max 13
_diffrn_reflns_limit_l_min -13
_diffrn_reflns_number 26614
_diffrn_reflns_theta_full 30.6
_diffrn_reflns_theta_max 30.6
_diffrn_reflns_theta_min 2.9
_diffrn_standards_interval_count 0
_diffrn_standards_interval_time 0
_diffrn_standards_number 0
_exptl_absorpt_coefficient_mu 0.101
_exptl_absorpt_correction_type none
_exptl_crystal_colour colourless
_exptl_crystal_density_diffrn 1.322
_exptl_crystal_density_method 'not measured'
_exptl_crystal_description block
_exptl_crystal_F_000 384
_exptl_crystal_size_max 0.30
_exptl_crystal_size_mid 0.20
_exptl_crystal_size_min 0.15
_refine_diff_density_max 0.19
_refine_diff_density_min -0.24
_refine_ls_extinction_method none
_refine_ls_goodness_of_fit_ref 1.016
_refine_ls_hydrogen_treatment mixed
_refine_ls_matrix_type full
_refine_ls_number_parameters 132
_refine_ls_number_reflns 2785
_refine_ls_number_restraints 0
_refine_ls_restrained_S_all 1.016
_refine_ls_R_factor_all 0.089
_refine_ls_R_factor_gt 0.060
_refine_ls_shift/su_max 0.000
_refine_ls_shift/su_mean 0.000
_refine_ls_structure_factor_coef Fsqd
_refine_ls_weighting_details 'calc w=1/[\s^2^(Fo^2^)+(0.072P)^2^+0.1814P] where P=(Fo^2^+2Fc^2^)/3'
_refine_ls_weighting_scheme calc
_refine_ls_wR_factor_gt 0.146
_refine_ls_wR_factor_ref 0.164
_reflns_number_gt 1879
_reflns_number_total 2785
_reflns_threshold_expression I>2\s(I)
_cod_data_source_file xu2297.cif
_cod_data_source_block I
_cod_original_sg_symbol_H-M 'P 21/c'
_cod_database_code 2214919
_cod_database_fobs_code 2214919

loop_
_symmetry_equiv_pos_as_xyz
'x, y, z'
'-x, y+1/2, -z+1/2'
'-x, -y, -z'
'x, -y-1/2, z-1/2'

loop_
_atom_site_type_symbol
_atom_site_label
_atom_site_fract_x
_atom_site_fract_y
_atom_site_fract_z
_atom_site_U_iso_or_equiv
_atom_site_adp_type
_atom_site_calc_flag
_atom_site_refinement_flags
_atom_site_occupancy
O O1 -0.12971(15) 0.10253(16) 0.03495(17) 0.0774(5) Uani d . 1
H H1 -0.124(4) 0.034(4) -0.034(4) 0.169(15) Uiso d . 1
O O2 0.29576(13) 0.24903(13) 0.53291(13) 0.0596(4) Uani d . 1
H H2 0.293(3) 0.317(3) 0.601(3) 0.097(8) Uiso d . 1
N N1 0.31551(15) 0.05600(13) 0.23301(13) 0.0479(3) Uani d . 1
N N2 0.24604(14) 0.06268(13) 0.33862(13) 0.0449(3) Uani d . 1
N N3 -0.00111(16) 0.08524(15) 0.13275(16) 0.0586(4) Uani d . 1
N N4 0.16951(15) 0.26301(15) 0.43425(14) 0.0534(4) Uani d . 1
C C1 0.2119(3) -0.0631(2) 0.5483(2) 0.0714(6) Uani d . 1
H H1A 0.2215 0.0189 0.6026 0.107 Uiso calc R 1
H H1B 0.2587 -0.1360 0.6064 0.107 Uiso calc R 1
H H1C 0.1134 -0.0845 0.5139 0.107 Uiso calc R 1
C C2 0.27711(19) -0.04401(17) 0.42716(17) 0.0513(4) Uani d . 1
C C3 0.3714(2) -0.12097(18) 0.37819(19) 0.0598(5) Uani d . 1
H H3 0.4135 -0.2013 0.4172 0.072 Uiso calc R 1
C C4 0.39228(18) -0.05630(17) 0.25889(17) 0.0508(4) Uani d . 1
C C5 0.4841(2) -0.0981(2) 0.1644(2) 0.0705(6) Uani d . 1
H H5A 0.4299 -0.0965 0.0684 0.106 Uiso calc R 1
H H5B 0.5191 -0.1883 0.1884 0.106 Uiso calc R 1
H H5C 0.5623 -0.0365 0.1757 0.106 Uiso calc R 1
C C6 0.14943(18) 0.17055(16) 0.33936(16) 0.0473(4) Uani d . 1
C C7 0.01985(19) 0.17524(18) 0.22847(18) 0.0544(4) Uani d . 1
H H7 -0.048(2) 0.251(2) 0.233(2) 0.073(6) Uiso d . 1

loop_
_atom_site_aniso_label
_atom_site_aniso_U_11
_atom_site_aniso_U_22
_atom_site_aniso_U_33
_atom_site_aniso_U_12
_atom_site_aniso_U_13
_atom_site_aniso_U_23
O1 0.0613(8) 0.0801(10) 0.0744(10) 0.0127(7) -0.0144(7) -0.0193(8)
O2 0.0622(8) 0.0612(8) 0.0500(7) 0.0063(6) 0.0033(6) -0.0149(6)
N1 0.0562(8) 0.0498(7) 0.0380(6) 0.0046(6) 0.0122(6) 0.0029(5)
N2 0.0538(8) 0.0430(7) 0.0376(6) 0.0048(5) 0.0108(5) 0.0000(5)
N3 0.0535(8) 0.0575(8) 0.0561(8) 0.0039(6) -0.0033(6) -0.0062(7)
N4 0.0575(8) 0.0543(8) 0.0463(7) 0.0060(6) 0.0088(6) -0.0067(6)
C1 0.0967(16) 0.0668(12) 0.0581(11) 0.0024(10) 0.0331(11) 0.0104(9)
C2 0.0627(10) 0.0477(9) 0.0435(8) 0.0029(7) 0.0131(7) 0.0044(6)
C3 0.0736(12) 0.0511(10) 0.0548(10) 0.0162(8) 0.0159(8) 0.0101(8)
C4 0.0540(9) 0.0531(9) 0.0435(8) 0.0082(7) 0.0086(7) 0.0001(7)
C5 0.0738(13) 0.0821(14) 0.0588(11) 0.0203(10) 0.0223(9) -0.0025(10)
C6 0.0546(9) 0.0445(8) 0.0422(8) 0.0052(7) 0.0108(6) -0.0017(6)
C7 0.0563(10) 0.0535(9) 0.0500(9) 0.0082(8) 0.0067(7) -0.0036(7)

loop_
_atom_type_symbol
_atom_type_description
_atom_type_scat_dispersion_real
_atom_type_scat_dispersion_imag
_atom_type_scat_source
C C 0.0033 0.0016 'International Tables Vol C Tables 4.2.6.8 and 6.1.1.4'
H H 0.0000 0.0000 'International Tables Vol C Tables 4.2.6.8 and 6.1.1.4'
N N 0.0061 0.0033 'International Tables Vol C Tables 4.2.6.8 and 6.1.1.4'
O O 0.0106 0.0060 'International Tables Vol C Tables 4.2.6.8 and 6.1.1.4'

loop_
_geom_angle_atom_site_label_1
_geom_angle_atom_site_label_2
_geom_angle_atom_site_label_3
_geom_angle
N3 O1 H1 102(2)
N4 O2 H2 104.5(15)
C4 N1 N2 104.85(13)
C2 N2 N1 111.97(13)
C2 N2 C6 128.54(14)
N1 N2 C6 119.41(12)
C7 N3 O1 112.23(15)
C6 N4 O2 112.99(13)
C2 C1 H1A 109.5
C2 C1 H1B 109.5
H1A C1 H1B 109.5
C2 C1 H1C 109.5
H1A C1 H1C 109.5
H1B C1 H1C 109.5
N2 C2 C3 105.65(15)
N2 C2 C1 122.60(16)
C3 C2 C1 131.74(16)
C2 C3 C4 107.00(15)
C2 C3 H3 126.5
C4 C3 H3 126.5
N1 C4 C3 110.52(15)
N1 C4 C5 120.50(16)
C3 C4 C5 128.99(16)
C4 C5 H5A 109.5
C4 C5 H5B 109.5
H5A C5 H5B 109.5
C4 C5 H5C 109.5
H5A C5 H5C 109.5
H5B C5 H5C 109.5
N4 C6 N2 123.49(15)
N4 C6 C7 118.07(15)
N2 C6 C7 118.43(14)
N3 C7 C6 118.92(16)
N3 C7 H7 124.3(12)
C6 C7 H7 116.8(12)

loop_
_geom_bond_atom_site_label_1
_geom_bond_atom_site_label_2
_geom_bond_distance
O1 N3 1.3901(19)
O1 H1 0.97(4)
O2 N4 1.3738(18)
O2 H2 0.95(3)
N1 C4 1.326(2)
N2 C2 1.350(2)
N2 N1 1.3727(18)
N2 C6 1.422(2)
N3 C7 1.271(2)
N4 C6 1.283(2)
C1 H1A 0.9600
C1 H1B 0.9600
C1 H1C 0.9600
C2 C3 1.368(2)
C2 C1 1.492(3)
C3 H3 0.9300
C4 C3 1.392(2)
C4 C5 1.498(2)
C5 H5A 0.9600
C5 H5B 0.9600
C5 H5C 0.9600
C6 C7 1.452(2)
C7 H7 1.00(2)

loop_
_geom_hbond_atom_site_label_D
_geom_hbond_atom_site_label_H
_geom_hbond_atom_site_label_A
_geom_hbond_site_symmetry_A
_geom_hbond_distance_DH
_geom_hbond_distance_HA
_geom_hbond_distance_DA
_geom_hbond_angle_DHA
_geom_hbond_publ_flag
O1 H1 N1 3_555 0.97(4) 2.51(4) 3.209(3) 129(3) yes
O1 H1 N3 3_555 0.97(4) 2.10(4) 2.966(3) 149(3) yes
O2 H2 N1 . 0.95(3) 1.78(3) 2.720(2) 172(3) yes

loop_
_geom_torsion_atom_site_label_1
_geom_torsion_atom_site_label_2
_geom_torsion_atom_site_label_3
_geom_torsion_atom_site_label_4
_geom_torsion
N2 N1 C4 C3 0.52(19)
N2 N1 C4 C5 -179.96(16)
C2 N2 N1 C4 -0.89(18)
C6 N2 N1 C4 -177.87(14)
N1 N2 C2 C3 0.90(19)
C6 N2 C2 C3 177.53(16)
N1 N2 C2 C1 -178.03(16)
C6 N2 C2 C1 -1.4(3)
C2 N2 C6 N4 69.6(2)
N1 N2 C6 N4 -114.00(18)
C2 N2 C6 C7 -109.24(19)
N1 N2 C6 C7 67.2(2)
O1 N3 C7 C6 179.58(15)
O2 N4 C6 N2 1.6(2)
O2 N4 C6 C7 -179.53(14)
N2 C2 C3 C4 -0.5(2)
C1 C2 C3 C4 178.3(2)
N1 C4 C3 C2 0.0(2)
C5 C4 C3 C2 -179.47(19)
N4 C6 C7 N3 179.27(17)
N2 C6 C7 N3 -1.8(2)

loop_
_cod_related_entry_id
_cod_related_entry_database
_cod_related_entry_code
1 ChemSpider 21184484
